data_4080421
loop_
_publ_author_name
'Aznar, Rosario'
'Grabulosa, Arnald'
'Mannu, Alberto'
'Muller, Guillermo'
'Sainz, Daniel'
'Moreno, Virtudes'
'Font-Bardia, Merc\`e'
'Calvet, Teresa'
'Lorenzo, Julia'

_publ_section_title
;
 [RuCl2(\h6-p-cymene)(P*)] and [RuCl2(\k-P*-\h6-arene)] Complexes
 ContainingP-Stereogenic Phosphines. Activity in Transfer Hydrogenation
 and Interactions with DNA
;
_journal_issue 8
_journal_name_full Organometallics
_journal_page_first 2344
_journal_paper_doi 10.1021/om3012294
_journal_volume 32
_journal_year 2013
_chemical_absolute_configuration rm
_chemical_formula_moiety 'C14 H26 B O P'
_chemical_formula_sum 'C14 H26 B O P'
_chemical_formula_weight 252.13
_chemical_name_systematic
;
 ?
;
_space_group_IT_number 4
_symmetry_cell_setting monoclinic
_symmetry_space_group_name_Hall 'P 2yb'
_symmetry_space_group_name_H-M 'P 1 21 1'
_atom_sites_solution_hydrogens geom
_atom_sites_solution_primary direct
_atom_sites_solution_secondary difmap
_audit_creation_method SHELXL-97
_cell_angle_alpha 90.00
_cell_angle_beta 94.56(6)
_cell_angle_gamma 90.00
_cell_formula_units_Z 2
_cell_length_a 7.584(4)
_cell_length_b 6.423(9)
_cell_length_c 16.502(11)
_cell_measurement_reflns_used 25
_cell_measurement_temperature 293(2)
_cell_measurement_theta_max 21
_cell_measurement_theta_min 12
_cell_volume 801.3(13)
_computing_cell_refinement 'CAD-4/PC (Kretschmar, 1996)'
_computing_data_collection 'CAD-4/PC (Kretschmar, 1996)'
_computing_data_reduction 'XCAD4 (Harms and  Wocadlo, 1995)'
_computing_molecular_graphics 'ORTEP (Brueggermann and Smith, 1990)'
_computing_publication_material 'PLATON (Spek, 1990)'
_computing_structure_refinement 'SHELXL-97 (Sheldrick, 1997)'
_computing_structure_solution 'SHELXS-97 (Sheldrick, 1997)'
_diffrn_ambient_temperature 293(2)
_diffrn_measured_fraction_theta_full 0.999
_diffrn_measured_fraction_theta_max 0.999
_diffrn_measurement_device_type 'Enraf-Nonius, CAD4'
_diffrn_measurement_method \w--2\q
_diffrn_radiation_monochromator graphite
_diffrn_radiation_source 'fine-focus sealed tube'
_diffrn_radiation_type MoK\a
_diffrn_radiation_wavelength 0.71073
_diffrn_reflns_av_R_equivalents 0.0413
_diffrn_reflns_av_sigmaI/netI 0.0436
_diffrn_reflns_limit_h_max 10
_diffrn_reflns_limit_h_min -10
_diffrn_reflns_limit_k_max 9
_diffrn_reflns_limit_k_min 0
_diffrn_reflns_limit_l_max 23
_diffrn_reflns_limit_l_min 0
_diffrn_reflns_number 2570
_diffrn_reflns_theta_full 29.95
_diffrn_reflns_theta_max 29.95
_diffrn_reflns_theta_min 2.48
_diffrn_standards_decay_% 1
_diffrn_standards_interval_time 120
_diffrn_standards_number 3
_exptl_absorpt_coefficient_mu 0.156
_exptl_absorpt_correction_type none
_exptl_crystal_density_diffrn 1.045
_exptl_crystal_density_method 'not measured'
_exptl_crystal_description prism
_exptl_crystal_F_000 276
_exptl_crystal_size_max 0.2
_exptl_crystal_size_mid 0.1
_exptl_crystal_size_min 0.1
_refine_diff_density_max 0.600
_refine_diff_density_min -0.292
_refine_diff_density_rms 0.052
_refine_ls_abs_structure_details 'Flack H D (1983), Acta Cryst. A39, 876-881'
_refine_ls_abs_structure_Flack 0.04(13)
_refine_ls_extinction_method none
_refine_ls_goodness_of_fit_ref 1.044
_refine_ls_hydrogen_treatment constr
_refine_ls_matrix_type full
_refine_ls_number_parameters 154
_refine_ls_number_reflns 2506
_refine_ls_number_restraints 1
_refine_ls_restrained_S_all 1.044
_refine_ls_R_factor_all 0.0740
_refine_ls_R_factor_gt 0.0453
_refine_ls_shift/su_max 0.000
_refine_ls_shift/su_mean 0.000
_refine_ls_structure_factor_coef Fsqd
_refine_ls_weighting_details 'calc w=1/[\s^2^(Fo^2^)+(0.0738P)^2^+0.0000P] where P=(Fo^2^+2Fc^2^)/3'
_refine_ls_weighting_scheme calc
_refine_ls_wR_factor_gt 0.1131
_refine_ls_wR_factor_ref 0.1241
_reflns_number_gt 1850
_reflns_number_total 2506
_reflns_threshold_expression >2sigma(I)
_cod_data_source_file om3012294_si_002.cif
_cod_data_source_block 1e
_cod_original_sg_symbol_H-M P21
_cod_database_code 4080421

loop_
_symmetry_equiv_pos_as_xyz
'x, y, z'
'-x, y+1/2, -z'

loop_
_atom_site_label
_atom_site_type_symbol
_atom_site_fract_x
_atom_site_fract_y
_atom_site_fract_z
_atom_site_U_iso_or_equiv
_atom_site_adp_type
_atom_site_occupancy
_atom_site_symmetry_multiplicity
_atom_site_calc_flag
_atom_site_refinement_flags
P P 0.93486(8) 0.03470(10) 0.66550(3) 0.04270(18) Uani 1 1 d .
B B 1.0167(5) -0.2451(5) 0.6606(2) 0.0582(8) Uani 1 1 d .
H0A H 0.9603 -0.3284 0.6993 0.087 Uiso 1 1 calc R
H0B H 1.1425 -0.2485 0.6730 0.087 Uiso 1 1 calc R
H0C H 0.9884 -0.2995 0.6069 0.087 Uiso 1 1 calc R
O O 1.2195(3) 0.3243(4) 1.08549(11) 0.0669(6) Uani 1 1 d .
C1 C 1.1487(5) 0.1251(7) 1.1040(2) 0.0825(11) Uani 1 1 d .
H1A H 1.1358 0.1161 1.1612 0.124 Uiso 1 1 calc R
H1B H 1.2274 0.0178 1.0884 0.124 Uiso 1 1 calc R
H1C H 1.0352 0.1078 1.0746 0.124 Uiso 1 1 calc R
C2 C 1.1997(3) 0.2285(5) 0.94218(16) 0.0501(6) Uani 1 1 d .
H2 H 1.1449 0.1024 0.9519 0.060 Uiso 1 1 calc R
C3 C 1.2470(3) 0.3624(5) 1.00577(15) 0.0494(6) Uani 1 1 d .
C4 C 1.3283(3) 0.5477(7) 0.99195(17) 0.0608(7) Uani 1 1 d .
H4 H 1.3614 0.6359 1.0352 0.073 Uiso 1 1 calc R
C5 C 1.3614(4) 0.6040(6) 0.9136(2) 0.0713(9) Uani 1 1 d .
H5 H 1.4152 0.7309 0.9041 0.086 Uiso 1 1 calc R
C6 C 1.3144(4) 0.4718(6) 0.84945(19) 0.0708(11) Uani 1 1 d .
H6 H 1.3366 0.5098 0.7968 0.085 Uiso 1 1 calc R
C7 C 1.2346(3) 0.2836(5) 0.86328(16) 0.0541(7) Uani 1 1 d .
C8 C 1.1814(4) 0.1402(7) 0.79285(18) 0.0672(9) Uani 1 1 d .
H8A H 1.2030 -0.0028 0.8098 0.081 Uiso 1 1 calc R
H8B H 1.2547 0.1694 0.7487 0.081 Uiso 1 1 calc R
C9 C 0.9871(3) 0.1640(4) 0.76212(14) 0.0461(6) Uani 1 1 d .
H9A H 0.9592 0.3109 0.7562 0.055 Uiso 1 1 calc R
H9B H 0.9136 0.1065 0.8021 0.055 Uiso 1 1 calc R
C10 C 0.6930(4) 0.0568(6) 0.64359(17) 0.0571(7) Uani 1 1 d .
C11 C 0.6321(5) 0.2849(6) 0.6534(3) 0.0825(11) Uani 1 1 d .
H11A H 0.6880 0.3721 0.6157 0.124 Uiso 1 1 calc R
H11B H 0.6647 0.3310 0.7079 0.124 Uiso 1 1 calc R
H11C H 0.5060 0.2931 0.6427 0.124 Uiso 1 1 calc R
C12 C 0.6460(5) -0.0134(9) 0.5553(2) 0.1024(17) Uani 1 1 d .
H12A H 0.7022 0.0772 0.5189 0.154 Uiso 1 1 calc R
H12B H 0.5201 -0.0076 0.5434 0.154 Uiso 1 1 calc R
H12C H 0.6863 -0.1535 0.5485 0.154 Uiso 1 1 calc R
C13 C 0.6053(4) -0.0795(7) 0.7043(2) 0.0843(12) Uani 1 1 d .
H13A H 0.6351 -0.0287 0.7584 0.126 Uiso 1 1 calc R
H13B H 0.6462 -0.2202 0.7001 0.126 Uiso 1 1 calc R
H13C H 0.4793 -0.0754 0.6927 0.126 Uiso 1 1 calc R
C14 C 1.0390(5) 0.1955(5) 0.59284(18) 0.0651(8) Uani 1 1 d .
H14A H 1.0174 0.1370 0.5394 0.098 Uiso 1 1 calc R
H14B H 1.1642 0.2010 0.6071 0.098 Uiso 1 1 calc R
H14C H 0.9908 0.3336 0.5934 0.098 Uiso 1 1 calc R

loop_
_atom_site_aniso_label
_atom_site_aniso_U_11
_atom_site_aniso_U_22
_atom_site_aniso_U_33
_atom_site_aniso_U_23
_atom_site_aniso_U_13
_atom_site_aniso_U_12
P 0.0623(4) 0.0302(2) 0.0360(3) -0.0030(3) 0.0063(2) 0.0009(3)
B 0.087(2) 0.0370(16) 0.0527(17) -0.0061(13) 0.0170(15) 0.0059(16)
O 0.0850(14) 0.0692(14) 0.0461(10) -0.0061(11) 0.0020(9) -0.0105(12)
C1 0.109(3) 0.079(2) 0.0612(19) 0.0050(18) 0.0168(18) -0.026(2)
C2 0.0531(13) 0.0469(14) 0.0490(13) -0.0086(12) -0.0044(11) 0.0029(12)
C3 0.0492(13) 0.0509(15) 0.0470(13) -0.0058(12) -0.0033(10) 0.0044(12)
C4 0.0615(14) 0.0606(18) 0.0578(14) -0.0031(19) -0.0121(11) -0.0027(19)
C5 0.0687(18) 0.066(2) 0.077(2) 0.0172(17) -0.0081(15) -0.0170(16)
C6 0.0661(18) 0.094(3) 0.0511(15) 0.0121(16) 0.0005(13) -0.0075(18)
C7 0.0498(13) 0.0631(19) 0.0482(13) -0.0094(14) -0.0031(11) 0.0081(14)
C8 0.0666(16) 0.080(2) 0.0533(16) -0.0221(16) -0.0043(13) 0.0197(18)
C9 0.0563(13) 0.0442(14) 0.0378(12) -0.0084(10) 0.0047(10) 0.0019(12)
C10 0.0624(15) 0.0469(18) 0.0602(14) -0.0107(15) -0.0063(11) -0.0001(14)
C11 0.073(2) 0.064(2) 0.107(3) -0.012(2) -0.0172(19) 0.0162(19)
C12 0.096(2) 0.128(5) 0.078(2) -0.032(3) -0.0312(19) 0.007(3)
C13 0.0548(18) 0.083(3) 0.116(3) 0.006(2) 0.0134(19) -0.0099(19)
C14 0.099(2) 0.0491(17) 0.0491(15) 0.0067(13) 0.0171(15) -0.0033(17)

loop_
_atom_type_symbol
_atom_type_description
_atom_type_scat_dispersion_real
_atom_type_scat_dispersion_imag
_atom_type_scat_source
C C 0.0033 0.0016 'International Tables Vol C Tables 4.2.6.8 and 6.1.1.4'
H H 0.0000 0.0000 'International Tables Vol C Tables 4.2.6.8 and 6.1.1.4'
B B 0.0013 0.0007 'International Tables Vol C Tables 4.2.6.8 and 6.1.1.4'
O O 0.0106 0.0060 'International Tables Vol C Tables 4.2.6.8 and 6.1.1.4'
P P 0.1023 0.0942 'International Tables Vol C Tables 4.2.6.8 and 6.1.1.4'

loop_
_geom_angle_atom_site_label_1
_geom_angle_atom_site_label_2
_geom_angle_atom_site_label_3
_geom_angle
C14 P C9 104.17(16)
C14 P C10 107.79(16)
C9 P C10 106.32(13)
C14 P B 110.43(16)
C9 P B 114.86(15)
C10 P B 112.70(17)
P B H0A 109.5
P B H0B 109.5
H0A B H0B 109.5
P B H0C 109.5
H0A B H0C 109.5
H0B B H0C 109.5
C3 O C1 116.9(3)
O C1 H1A 109.5
O C1 H1B 109.5
H1A C1 H1B 109.5
O C1 H1C 109.5
H1A C1 H1C 109.5
H1B C1 H1C 109.5
C3 C2 C7 119.6(3)
C3 C2 H2 120.2
C7 C2 H2 120.2
C4 C3 O 114.9(3)
C4 C3 C2 120.5(3)
O C3 C2 124.6(3)
C3 C4 C5 120.0(3)
C3 C4 H4 120.0
C5 C4 H4 120.0
C6 C5 C4 120.0(4)
C6 C5 H5 120.0
C4 C5 H5 120.0
C7 C6 C5 120.1(3)
C7 C6 H6 119.9
C5 C6 H6 119.9
C6 C7 C2 119.7(3)
C6 C7 C8 120.0(3)
C2 C7 C8 120.3(3)
C7 C8 C9 112.7(2)
C7 C8 H8A 109.1
C9 C8 H8A 109.1
C7 C8 H8B 109.1
C9 C8 H8B 109.1
H8A C8 H8B 107.8
C8 C9 P 112.56(18)
C8 C9 H9A 109.1
P C9 H9A 109.1
C8 C9 H9B 109.1
P C9 H9B 109.1
H9A C9 H9B 107.8
C13 C10 C12 112.0(3)
C13 C10 C11 109.0(3)
C12 C10 C11 109.1(3)
C13 C10 P 107.8(2)
C12 C10 P 108.3(2)
C11 C10 P 110.6(2)
C10 C11 H11A 109.5
C10 C11 H11B 109.5
H11A C11 H11B 109.5
C10 C11 H11C 109.5
H11A C11 H11C 109.5
H11B C11 H11C 109.5
C10 C12 H12A 109.5
C10 C12 H12B 109.5
H12A C12 H12B 109.5
C10 C12 H12C 109.5
H12A C12 H12C 109.5
H12B C12 H12C 109.5
C10 C13 H13A 109.5
C10 C13 H13B 109.5
H13A C13 H13B 109.5
C10 C13 H13C 109.5
H13A C13 H13C 109.5
H13B C13 H13C 109.5
P C14 H14A 109.5
P C14 H14B 109.5
H14A C14 H14B 109.5
P C14 H14C 109.5
H14A C14 H14C 109.5
H14B C14 H14C 109.5

loop_
_geom_bond_atom_site_label_1
_geom_bond_atom_site_label_2
_geom_bond_distance
P C14 1.811(3)
P C9 1.813(3)
P C10 1.847(3)
P B 1.905(4)
B H0A 0.9600
B H0B 0.9600
B H0C 0.9600
O C3 1.370(3)
O C1 1.430(5)
C1 H1A 0.9600
C1 H1B 0.9600
C1 H1C 0.9600
C2 C3 1.382(4)
C2 C7 1.395(4)
C2 H2 0.9300
C3 C4 1.368(5)
C4 C5 1.385(4)
C4 H4 0.9300
C5 C6 1.381(5)
C5 H5 0.9300
C6 C7 1.379(5)
C6 H6 0.9300
C7 C8 1.512(4)
C8 C9 1.528(4)
C8 H8A 0.9700
C8 H8B 0.9700
C9 H9A 0.9700
C9 H9B 0.9700
C10 C13 1.522(5)
C10 C12 1.539(4)
C10 C11 1.548(5)
C11 H11A 0.9600
C11 H11B 0.9600
C11 H11C 0.9600
C12 H12A 0.9600
C12 H12B 0.9600
C12 H12C 0.9600
C13 H13A 0.9600
C13 H13B 0.9600
C13 H13C 0.9600
C14 H14A 0.9600
C14 H14B 0.9600
C14 H14C 0.9600
